data_2312027
loop_
_publ_author_name
'Liu, Huang Huang'
'Liang, Chu Heng'
'Liu, Yan'
'Zhang, Hong Tao'

_publ_section_title
;
 A two-dimensional calcium (II) coordination polymer constructed from
 2,2'-[terephthaloylbis(azanediyl)]diacetate: synthesis, structure and
 properties.
;
_journal_coeditor_code DG3022
_journal_issue 'Pt 11'
_journal_name_full 'Acta crystallographica. Section C, Structural chemistry'
_journal_page_first 675
_journal_page_last 682
_journal_paper_doi 10.1107/S205322962101041X
_journal_volume 77
_journal_year 2021
_chemical_formula_iupac '[Ca (C12 H10 N2 O6) (H2 O)2], H2 O'
_chemical_formula_moiety 'C12 H14 Ca N2 O8, H2 O'
_chemical_formula_sum 'C12 H16 Ca N2 O9'
_chemical_formula_weight 372.35
_chemical_name_systematic
;
Poly[[diaqua-[\m~4~-2,2'-[terephthaloylbis(azanediyl)]diacetato]calcium(II)]
monohydrate]
;
_space_group_crystal_system triclinic
_space_group_IT_number 2
_space_group_name_Hall '-P 1'
_space_group_name_H-M_alt 'P -1'
_atom_sites_solution_hydrogens geom
_atom_sites_solution_primary direct
_atom_sites_solution_secondary difmap
_audit_creation_method SHELXL-2014/7
_cell_angle_alpha 74.277(6)
_cell_angle_beta 79.224(6)
_cell_angle_gamma 84.609(7)
_cell_formula_units_Z 2
_cell_length_a 6.661(3)
_cell_length_b 9.833(5)
_cell_length_c 12.612(6)
_cell_measurement_reflns_used 2311
_cell_measurement_temperature 298(2)
_cell_measurement_theta_max 27.27
_cell_measurement_theta_min 2.37
_cell_volume 780.3(6)
_computing_cell_refinement
;
SAINT (Bruker, 2004)
;
_computing_data_collection
;
APEX2 (Bruker, 2004)
;
_computing_data_reduction
;
SAINT (Bruker, 2004)
;
_computing_molecular_graphics
;
DIAMOND (Brandenburg, 2008)
;
_computing_publication_material
;
SHELXL2014 (Sheldrick, 2015)
;
_computing_structure_refinement
;
SHELXL2014 (Sheldrick, 2015)
;
_computing_structure_solution
;
SHELXS97 (Sheldrick, 2008)
;
_diffrn_ambient_temperature 298(2)
_diffrn_measured_fraction_theta_full 0.989
_diffrn_measured_fraction_theta_max 0.972
_diffrn_measurement_device_type 'Bruker APEXII CCD area detector'
_diffrn_measurement_method 'phi and omega scans'
_diffrn_radiation_type MoK\a
_diffrn_radiation_wavelength 0.71073
_diffrn_reflns_av_R_equivalents 0.0298
_diffrn_reflns_av_unetI/netI 0.0564
_diffrn_reflns_limit_h_max 8
_diffrn_reflns_limit_h_min -8
_diffrn_reflns_limit_k_max 12
_diffrn_reflns_limit_k_min -12
_diffrn_reflns_limit_l_max 16
_diffrn_reflns_limit_l_min -16
_diffrn_reflns_number 6752
_diffrn_reflns_theta_full 25.242
_diffrn_reflns_theta_max 27.524
_diffrn_reflns_theta_min 1.702
_diffrn_source 'fine-focus sealed tube'
_exptl_absorpt_coefficient_mu 0.454
_exptl_absorpt_correction_T_max 0.9777
_exptl_absorpt_correction_T_min 0.9560
_exptl_absorpt_correction_type multi-scan
_exptl_absorpt_process_details
;
(SADABS; Bruker, 2004)
;
_exptl_crystal_colour colorless
_exptl_crystal_density_diffrn 1.585
_exptl_crystal_description block
_exptl_crystal_F_000 388
_exptl_crystal_size_max 0.100
_exptl_crystal_size_mid 0.050
_exptl_crystal_size_min 0.050
_refine_diff_density_max 0.262
_refine_diff_density_min -0.383
_refine_ls_extinction_method none
_refine_ls_goodness_of_fit_ref 0.996
_refine_ls_hydrogen_treatment constr
_refine_ls_matrix_type full
_refine_ls_number_parameters 221
_refine_ls_number_reflns 3500
_refine_ls_number_restraints 6
_refine_ls_restrained_S_all 0.995
_refine_ls_R_factor_all 0.0747
_refine_ls_R_factor_gt 0.0417
_refine_ls_shift/su_max 0.001
_refine_ls_shift/su_mean 0.000
_refine_ls_structure_factor_coef Fsqd
_refine_ls_weighting_details 'w=1/[\s^2^(Fo^2^)+(0.0370P)^2^+0.2954P] where P=(Fo^2^+2Fc^2^)/3'
_refine_ls_weighting_scheme calc
_refine_ls_wR_factor_gt 0.0827
_refine_ls_wR_factor_ref 0.0962
_reflns_number_gt 2466
_reflns_number_total 3500
_reflns_threshold_expression 'I > 2\s(I)'
_cod_data_source_file dg3022sup1.cif
_cod_data_source_block I
_cod_original_cell_volume 780.3(7)
_cod_database_code 2312027
_shelx_space_group_comment
;
The symmetry employed for this shelxl refinement is uniquely defined
by the following loop, which should always be used as a source of
symmetry information in preference to the above space-group names.
They are only intended as comments.
;
_shelx_estimated_absorpt_t_min 0.956
_shelx_estimated_absorpt_t_max 0.978

loop_
_space_group_symop_operation_xyz
'x, y, z'
'-x, -y, -z'

loop_
_atom_site_type_symbol
_atom_site_label
_atom_site_fract_x
_atom_site_fract_y
_atom_site_fract_z
_atom_site_U_iso_or_equiv
_atom_site_adp_type
_atom_site_calc_flag
_atom_site_occupancy
_atom_site_disorder_assembly
_atom_site_disorder_group
Ca Ca1 1.25863(7) 1.11412(5) 0.45454(4) 0.02446(13) Uani d 1 A 4
O O1 1.3797(2) 0.91071(17) 0.59367(14) 0.0294(4) Uani d 1 A 4
O O2 1.0549(2) 0.87796(19) 0.60380(14) 0.0351(4) Uani d 1 A 4
C C1 1.2164(3) 0.8514(2) 0.64274(19) 0.0222(5) Uani d 1 A 4
C C2 1.2265(4) 0.7426(3) 0.7532(2) 0.0313(6) Uani d 1 A 4
H H2A 1.2869 0.6548 0.7379 0.038 Uiso calc 1 A 4
H H2B 1.3168 0.7752 0.7924 0.038 Uiso calc 1 A 4
N N1 1.0319(3) 0.7141(2) 0.82597(17) 0.0312(5) Uani d 1 A 4
H H1 0.9840 0.6315 0.8409 0.037 Uiso calc 1 A 4
O O3 0.9881(3) 0.93131(18) 0.85523(15) 0.0363(4) Uani d 1 A 4
C C10 0.1414(4) 0.6689(3) 1.15025(19) 0.0260(5) Uani d 1 A 4
C C7 0.3423(4) 0.7073(2) 1.07676(19) 0.0254(5) Uani d 1 A 4
C C8 0.3700(4) 0.8379(2) 0.9991(2) 0.0317(6) Uani d 1 A 4
H H8 0.2613 0.9046 0.9920 0.038 Uiso calc 1 A 4
C C3 0.9245(3) 0.8125(2) 0.87056(19) 0.0265(5) Uani d 1 A 4
C C4 0.7218(3) 0.7711(2) 0.9416(2) 0.0264(5) Uani d 1 A 4
C C9 0.5577(4) 0.8690(3) 0.9327(2) 0.0323(6) Uani d 1 A 4
H H9 0.5745 0.9567 0.8812 0.039 Uiso calc 1 A 4
C C5 0.6936(4) 0.6400(3) 1.0178(2) 0.0314(6) Uani d 1 A 4
H H5 0.8017 0.5728 1.0240 0.038 Uiso calc 1 A 4
C C6 0.5061(4) 0.6089(3) 1.0844(2) 0.0312(6) Uani d 1 A 4
H H6 0.4890 0.5207 1.1351 0.037 Uiso calc 1 A 4
O O4 0.0976(3) 0.54303(17) 1.18875(15) 0.0370(4) Uani d 1 A 4
N N2 0.0128(3) 0.7737(2) 1.17112(17) 0.0309(5) Uani d 1 A 4
H H2 0.0493 0.8593 1.1420 0.037 Uiso calc 1 A 4
C C11 -0.1854(4) 0.7503(3) 1.2404(2) 0.0349(6) Uani d 1 A 4
H H11A -0.2194 0.6536 1.2494 0.042 Uiso calc 1 A 4
H H11B -0.2860 0.8120 1.2017 0.042 Uiso calc 1 A 4
C C12 -0.2031(3) 0.7750(2) 1.3545(2) 0.0270(5) Uani d 1 A 4
O O5 -0.3795(2) 0.77374(18) 1.41158(14) 0.0323(4) Uani d 1 A 4
O O6 -0.0473(2) 0.79722(19) 1.38916(15) 0.0358(4) Uani d 1 A 4
O O7 1.3077(2) 0.95735(18) 0.33418(14) 0.0340(4) Uani d 1 A 4
H H7A 1.1963 0.9079 0.3427 0.041 Uiso d 1 A 4
H H7B 1.4032 0.8887 0.3530 0.041 Uiso d 1 A 4
O O8 1.2872(3) 1.35794(19) 0.35771(17) 0.0490(5) Uani d 1 A 4
H H8A 1.2760 1.4133 0.4051 0.059 Uiso d 1 A 4
H H8B 1.1812 1.3909 0.3215 0.059 Uiso d 1 A 4
O O9 0.2835(6) 0.5726(5) 0.4705(9) 0.084(2) Uani d 0.843(18) B 1
H H9A 0.3791 0.6102 0.4872 0.101 Uiso d 1 . .
H H9B 0.1860 0.6336 0.4574 0.101 Uiso d 1 . .
O O9A 0.314(4) 0.604(3) 0.402(4) 0.084(2) Uani d 0.157(18) B 2

loop_
_atom_site_aniso_label
_atom_site_aniso_U_11
_atom_site_aniso_U_22
_atom_site_aniso_U_33
_atom_site_aniso_U_12
_atom_site_aniso_U_13
_atom_site_aniso_U_23
Ca1 0.0161(2) 0.0298(3) 0.0264(3) -0.00160(18) -0.00507(19) -0.0043(2)
O1 0.0173(8) 0.0344(9) 0.0314(9) -0.0076(7) -0.0004(7) -0.0004(7)
O2 0.0188(8) 0.0493(11) 0.0387(10) 0.0025(7) -0.0122(8) -0.0103(9)
C1 0.0168(11) 0.0245(12) 0.0249(12) 0.0009(9) -0.0024(10) -0.0072(10)
C2 0.0217(12) 0.0328(13) 0.0320(14) 0.0008(10) -0.0010(11) 0.0009(11)
N1 0.0293(11) 0.0246(11) 0.0336(12) -0.0079(9) 0.0087(9) -0.0044(9)
O3 0.0337(10) 0.0284(9) 0.0475(12) -0.0079(8) -0.0040(9) -0.0105(8)
C10 0.0260(12) 0.0308(13) 0.0221(12) -0.0046(10) -0.0038(10) -0.0072(10)
C7 0.0248(12) 0.0285(12) 0.0238(13) -0.0049(10) -0.0030(10) -0.0076(10)
C8 0.0276(13) 0.0285(13) 0.0341(15) 0.0021(10) -0.0035(11) -0.0023(11)
C3 0.0236(12) 0.0291(13) 0.0252(13) -0.0017(10) -0.0036(10) -0.0045(10)
C4 0.0250(12) 0.0298(13) 0.0252(13) -0.0042(10) -0.0029(10) -0.0085(10)
C9 0.0335(14) 0.0290(13) 0.0291(14) -0.0026(11) -0.0025(11) 0.0001(11)
C5 0.0281(13) 0.0309(13) 0.0322(14) 0.0016(11) -0.0032(11) -0.0056(11)
C6 0.0309(14) 0.0285(13) 0.0295(14) -0.0030(10) -0.0009(11) -0.0018(11)
O4 0.0355(10) 0.0261(9) 0.0446(11) -0.0083(8) 0.0016(9) -0.0043(8)
N2 0.0274(11) 0.0298(11) 0.0347(12) -0.0050(9) 0.0052(9) -0.0126(9)
C11 0.0246(13) 0.0467(16) 0.0374(15) -0.0029(11) -0.0014(12) -0.0196(13)
C12 0.0226(12) 0.0230(12) 0.0344(14) -0.0009(9) -0.0035(11) -0.0065(10)
O5 0.0208(9) 0.0438(10) 0.0333(10) -0.0004(7) -0.0012(8) -0.0144(8)
O6 0.0228(9) 0.0484(11) 0.0403(11) -0.0072(8) -0.0066(8) -0.0154(9)
O7 0.0232(9) 0.0425(10) 0.0389(11) -0.0013(7) -0.0090(8) -0.0122(8)
O8 0.0557(13) 0.0368(11) 0.0530(13) -0.0031(9) -0.0215(11) -0.0003(9)
O9 0.061(2) 0.045(2) 0.152(7) -0.0021(15) -0.041(3) -0.022(3)
O9A 0.061(2) 0.045(2) 0.152(7) -0.0021(15) -0.041(3) -0.022(3)

loop_
_atom_type_symbol
_atom_type_description
_atom_type_scat_dispersion_real
_atom_type_scat_dispersion_imag
_atom_type_scat_source
C C 0.0033 0.0016 'International Tables Vol C Tables 4.2.6.8 and 6.1.1.4'
H H 0.0000 0.0000 'International Tables Vol C Tables 4.2.6.8 and 6.1.1.4'
N N 0.0061 0.0033 'International Tables Vol C Tables 4.2.6.8 and 6.1.1.4'
O O 0.0106 0.0060 'International Tables Vol C Tables 4.2.6.8 and 6.1.1.4'
Ca Ca 0.2262 0.3064 'International Tables Vol C Tables 4.2.6.8 and 6.1.1.4'

loop_
_geom_angle_atom_site_label_1
_geom_angle_atom_site_label_2
_geom_angle_atom_site_label_3
_geom_angle_site_symmetry_1
_geom_angle_site_symmetry_3
_geom_angle
_geom_angle_publ_flag
O2 Ca1 O1 2_776 2_876 146.09(7) ?
O2 Ca1 O8 2_776 . 88.29(7) ?
O1 Ca1 O8 2_876 . 87.29(6) ?
O2 Ca1 O7 2_776 . 75.07(6) ?
O1 Ca1 O7 2_876 . 76.19(6) ?
O8 Ca1 O7 . . 114.08(8) ?
O2 Ca1 O1 2_776 . 122.68(6) ?
O1 Ca1 O1 2_876 . 72.02(6) ?
O8 Ca1 O1 . . 147.67(7) ?
O7 Ca1 O1 . . 85.41(7) ?
O2 Ca1 O6 2_776 2_677 83.43(7) ?
O1 Ca1 O6 2_876 2_677 129.57(6) ?
O8 Ca1 O6 . 2_677 85.23(7) ?
O7 Ca1 O6 . 2_677 150.14(6) ?
O1 Ca1 O6 . 2_677 89.15(7) ?
O2 Ca1 O5 2_776 2_677 132.81(6) ?
O1 Ca1 O5 2_876 2_677 78.00(6) ?
O8 Ca1 O5 . 2_677 75.16(7) ?
O7 Ca1 O5 . 2_677 151.98(6) ?
O1 Ca1 O5 . 2_677 76.37(7) ?
O6 Ca1 O5 2_677 2_677 51.89(6) ?
O2 Ca1 O2 2_776 . 75.37(7) ?
O1 Ca1 O2 2_876 . 117.18(5) ?
O8 Ca1 O2 . . 154.46(6) ?
O7 Ca1 O2 . . 80.94(7) ?
O1 Ca1 O2 . . 48.26(5) ?
O6 Ca1 O2 2_677 . 73.66(6) ?
O5 Ca1 O2 2_677 . 101.55(6) ?
O2 Ca1 C12 2_776 2_677 109.22(7) ?
O1 Ca1 C12 2_876 2_677 103.45(6) ?
O8 Ca1 C12 . 2_677 82.29(8) ?
O7 Ca1 C12 . 2_677 163.46(6) ?
O1 Ca1 C12 . 2_677 78.88(7) ?
O6 Ca1 C12 2_677 2_677 26.12(6) ?
O5 Ca1 C12 2_677 2_677 26.14(6) ?
O2 Ca1 C12 . 2_677 84.72(7) ?
O2 Ca1 Ca1 2_776 2_876 147.52(5) ?
O1 Ca1 Ca1 2_876 2_876 36.72(4) ?
O8 Ca1 Ca1 . 2_876 120.16(6) ?
O7 Ca1 Ca1 . 2_876 78.74(5) ?
O1 Ca1 Ca1 . 2_876 35.30(4) ?
O6 Ca1 Ca1 2_677 2_876 112.19(5) ?
O5 Ca1 Ca1 2_677 2_876 74.07(5) ?
O2 Ca1 Ca1 . 2_876 81.89(5) ?
C12 Ca1 Ca1 2_677 2_876 91.15(5) ?
O2 Ca1 Ca1 2_776 2_776 42.03(5) ?
O1 Ca1 Ca1 2_876 2_776 141.95(5) ?
O8 Ca1 Ca1 . 2_776 127.40(5) ?
O7 Ca1 Ca1 . 2_776 75.20(5) ?
O1 Ca1 Ca1 . 2_776 81.14(5) ?
O6 Ca1 Ca1 2_677 2_776 74.95(5) ?
O5 Ca1 Ca1 2_677 2_776 121.64(5) ?
O2 Ca1 Ca1 . 2_776 33.34(3) ?
C12 Ca1 Ca1 2_677 2_776 97.09(5) ?
Ca1 Ca1 Ca1 2_876 2_776 112.43(4) ?
C1 O1 Ca1 . 2_876 146.93(14) ?
C1 O1 Ca1 . . 102.32(13) ?
Ca1 O1 Ca1 2_876 . 107.98(6) ?
C1 O2 Ca1 . 2_776 169.89(17) ?
C1 O2 Ca1 . . 84.81(14) ?
Ca1 O2 Ca1 2_776 . 104.63(6) ?
O2 C1 O1 . . 122.7(2) ?
O2 C1 C2 . . 121.0(2) ?
O1 C1 C2 . . 116.26(19) ?
N1 C2 C1 . . 114.88(19) ?
N1 C2 H2A . . 108.5 ?
C1 C2 H2A . . 108.5 ?
N1 C2 H2B . . 108.5 ?
C1 C2 H2B . . 108.5 ?
H2A C2 H2B . . 107.5 ?
C3 N1 C2 . . 121.7(2) ?
C3 N1 H1 . . 119.2 ?
C2 N1 H1 . . 119.2 ?
O4 C10 N2 . . 121.9(2) ?
O4 C10 C7 . . 120.5(2) ?
N2 C10 C7 . . 117.6(2) ?
C6 C7 C8 . . 118.6(2) ?
C6 C7 C10 . . 119.2(2) ?
C8 C7 C10 . . 122.2(2) ?
C9 C8 C7 . . 120.3(2) ?
C9 C8 H8 . . 119.8 ?
C7 C8 H8 . . 119.8 ?
O3 C3 N1 . . 122.2(2) ?
O3 C3 C4 . . 121.3(2) ?
N1 C3 C4 . . 116.5(2) ?
C9 C4 C5 . . 118.9(2) ?
C9 C4 C3 . . 118.6(2) ?
C5 C4 C3 . . 122.5(2) ?
C8 C9 C4 . . 120.8(2) ?
C8 C9 H9 . . 119.6 ?
C4 C9 H9 . . 119.6 ?
C6 C5 C4 . . 120.3(2) ?
C6 C5 H5 . . 119.9 ?
C4 C5 H5 . . 119.9 ?
C5 C6 C7 . . 121.0(2) ?
C5 C6 H6 . . 119.5 ?
C7 C6 H6 . . 119.5 ?
C10 N2 C11 . . 122.8(2) ?
C10 N2 H2 . . 118.6 ?
C11 N2 H2 . . 118.6 ?
N2 C11 C12 . . 115.2(2) ?
N2 C11 H11A . . 108.5 ?
C12 C11 H11A . . 108.5 ?
N2 C11 H11B . . 108.5 ?
C12 C11 H11B . . 108.5 ?
H11A C11 H11B . . 107.5 ?
O6 C12 O5 . . 122.5(2) ?
O6 C12 C11 . . 120.6(2) ?
O5 C12 C11 . . 116.8(2) ?
O6 C12 Ca1 . 2_677 61.47(13) ?
O5 C12 Ca1 . 2_677 62.46(13) ?
C11 C12 Ca1 . 2_677 167.11(17) ?
C12 O5 Ca1 . 2_677 91.40(14) ?
C12 O6 Ca1 . 2_677 92.41(15) ?
Ca1 O7 H7A . . 112.0 ?
Ca1 O7 H7B . . 111.4 ?
H7A O7 H7B . . 102.2 ?
Ca1 O8 H8A . . 111.9 ?
Ca1 O8 H8B . . 111.6 ?
H8A O8 H8B . . 102.1 ?
H9A O9 H9B . . 109.5 ?
H9A O9A H9B . . 72.9 ?

loop_
_geom_bond_atom_site_label_1
_geom_bond_atom_site_label_2
_geom_bond_site_symmetry_2
_geom_bond_distance
_geom_bond_publ_flag
Ca1 O2 2_776 2.3284(19) y
Ca1 O1 2_876 2.3778(19) y
Ca1 O8 . 2.385(2) y
Ca1 O7 . 2.403(2) y
Ca1 O1 . 2.4606(18) y
Ca1 O6 2_677 2.508(2) y
Ca1 O5 2_677 2.5297(19) y
Ca1 O2 . 2.837(2) y
Ca1 C12 2_677 2.852(3) y
Ca1 Ca1 2_876 3.9140(17) y
Ca1 Ca1 2_776 4.0994(19) y
O1 C1 . 1.256(3) ?
O1 Ca1 2_876 2.3778(19) ?
O2 C1 . 1.242(3) ?
O2 Ca1 2_776 2.3285(19) ?
C1 C2 . 1.518(3) ?
C2 N1 . 1.444(3) ?
C2 H2A . 0.9700 ?
C2 H2B . 0.9700 ?
N1 C3 . 1.334(3) ?
N1 H1 . 0.8600 ?
O3 C3 . 1.234(3) ?
C10 O4 . 1.242(3) ?
C10 N2 . 1.328(3) ?
C10 C7 . 1.495(3) ?
C7 C6 . 1.388(3) ?
C7 C8 . 1.392(3) ?
C8 C9 . 1.378(3) ?
C8 H8 . 0.9300 ?
C3 C4 . 1.498(3) ?
C4 C9 . 1.387(3) ?
C4 C5 . 1.389(3) ?
C9 H9 . 0.9300 ?
C5 C6 . 1.378(3) ?
C5 H5 . 0.9300 ?
C6 H6 . 0.9300 ?
N2 C11 . 1.441(3) ?
N2 H2 . 0.8600 ?
C11 C12 . 1.506(4) ?
C11 H11A . 0.9700 ?
C11 H11B . 0.9700 ?
C12 O6 . 1.257(3) ?
C12 O5 . 1.257(3) ?
C12 Ca1 2_677 2.852(3) ?
O5 Ca1 2_677 2.5297(19) ?
O6 Ca1 2_677 2.508(2) ?
O7 H7A . 0.8990 ?
O7 H7B . 0.8980 ?
O8 H8A . 0.9010 ?
O8 H8B . 0.8999 ?
O9 H9A . 0.8499 ?
O9 H9B . 0.8499 ?
O9A H9A . 1.2543 ?
O9A H9B . 1.0682 ?

loop_
_geom_hbond_atom_site_label_D
_geom_hbond_atom_site_label_H
_geom_hbond_atom_site_label_A
_geom_hbond_site_symmetry_A
_geom_hbond_distance_DH
_geom_hbond_distance_HA
_geom_hbond_distance_DA
_geom_hbond_angle_DHA
N1 H1 O4 2_667 0.86 2.00 2.810(3) 157.6
N2 H2 O3 2_677 0.86 2.06 2.828(3) 148.4
O7 H7A O6 1_654 0.90 1.95 2.837(3) 169.9
O7 H7B O5 1_754 0.90 1.89 2.766(2) 166.2
O8 H8B O4 1_664 0.90 2.05 2.814(3) 142.7
C11 H11A O4 . 0.97 2.38 2.769(3) 103.7
O8 H8A O9 1_665 0.90 1.97 2.843(8) 164
O8 H8A O9A 1_665 0.90 1.90 2.660(3) 140
O9 H9A O5 1_654 0.85 2.27 2.986(6) 142
O9 H9B O6 1_554 0.85 2.24 3.080(6) 169

loop_
_geom_torsion_atom_site_label_1
_geom_torsion_atom_site_label_2
_geom_torsion_atom_site_label_3
_geom_torsion_atom_site_label_4
_geom_torsion_site_symmetry_1
_geom_torsion_site_symmetry_2
_geom_torsion_site_symmetry_3
_geom_torsion_site_symmetry_4
_geom_torsion
_geom_torsion_publ_flag
Ca1 O2 C1 O1 2_776 . . . 146.1(8) ?
Ca1 O2 C1 O1 . . . . -13.2(2) ?
Ca1 O2 C1 C2 2_776 . . . -33.3(10) ?
Ca1 O2 C1 C2 . . . . 167.4(2) ?
Ca1 O1 C1 O2 2_876 . . . -140.5(2) ?
Ca1 O1 C1 O2 . . . . 15.6(3) ?
Ca1 O1 C1 C2 2_876 . . . 38.9(4) ?
Ca1 O1 C1 C2 . . . . -164.99(17) ?
O2 C1 C2 N1 . . . . -21.9(3) y
O1 C1 C2 N1 . . . . 158.7(2) ?
C1 C2 N1 C3 . . . . -65.6(3) y
O4 C10 C7 C6 . . . . -23.9(3) ?
N2 C10 C7 C6 . . . . 156.9(2) y
O4 C10 C7 C8 . . . . 154.8(2) ?
N2 C10 C7 C8 . . . . -24.4(3) y
C6 C7 C8 C9 . . . . -1.0(4) ?
C10 C7 C8 C9 . . . . -179.8(2) ?
C2 N1 C3 O3 . . . . -2.4(4) ?
C2 N1 C3 C4 . . . . 178.1(2) ?
O3 C3 C4 C9 . . . . 40.8(3) ?
N1 C3 C4 C9 . . . . -139.7(2) y
O3 C3 C4 C5 . . . . -137.6(3) ?
N1 C3 C4 C5 . . . . 41.9(3) y
C7 C8 C9 C4 . . . . 0.2(4) ?
C5 C4 C9 C8 . . . . 0.8(4) ?
C3 C4 C9 C8 . . . . -177.6(2) ?
C9 C4 C5 C6 . . . . -0.9(4) ?
C3 C4 C5 C6 . . . . 177.5(2) ?
C4 C5 C6 C7 . . . . 0.0(4) ?
C8 C7 C6 C5 . . . . 0.9(4) ?
C10 C7 C6 C5 . . . . 179.8(2) ?
O4 C10 N2 C11 . . . . 0.6(4) ?
C7 C10 N2 C11 . . . . 179.8(2) ?
C10 N2 C11 C12 . . . . 106.1(3) ?
N2 C11 C12 O6 . . . . -8.3(3) ?
N2 C11 C12 O5 . . . . 171.0(2) ?
N2 C11 C12 Ca1 . . . 2_677 87.4(7) ?
O6 C12 O5 Ca1 . . . 2_677 13.8(2) ?
C11 C12 O5 Ca1 . . . 2_677 -165.52(19) ?
O5 C12 O6 Ca1 . . . 2_677 -13.9(2) ?
C11 C12 O6 Ca1 . . . 2_677 165.4(2) ?

_cod_database_fobs_code 2312027
